data_7000324
loop_
_publ_author_name
'Maekawa, Masahiko'
'Nabei, Atsuhiro'
'Tominaga, Toshi'
'Sugimoto, Kunihisa'
'Minematsu, Toshie'
'Okubo, Takashi'
'Kuroda-Sowa, Takayoshi'
'Munakata, Megumu'
'Kitagawa, Susumu'

_publ_section_title
;
 A unique chair-shaped hexanuclear Cu(I) metallamacrocyclic C2H4 adduct
 encapsulating a BF4&#x2212; anion
;
_journal_coden_ASTM DTARAF
_journal_issue 3
_journal_name_full 'Dalton Transactions'
_journal_page_first 415
_journal_page_last 417
_journal_paper_doi 10.1039/b812337c
_journal_year 2009
_chemical_formula_moiety 'C66 H72 B6 Cu6 F24 N18 O3 '
_chemical_formula_sum 'C66 H72 B6 Cu6 F24 N18 O3'
_chemical_formula_weight 2067.52
_space_group_IT_number 148
_symmetry_cell_setting trigonal
_symmetry_Int_Tables_number 148
_symmetry_space_group_name_Hall '-R 3'
_symmetry_space_group_name_H-M 'R -3 :H'
_atom_sites_solution_hydrogens geom
_atom_sites_solution_primary direct
_atom_sites_solution_secondary difmap
_cell_angle_alpha 90.00
_cell_angle_beta 90.00
_cell_angle_gamma 120.00
_cell_formula_units_Z 6
_cell_length_a 27.6972(15)
_cell_length_b 27.6972(15)
_cell_length_c 19.8549(16)
_cell_measurement_reflns_used 7840
_cell_measurement_temperature 110(2)
_cell_measurement_theta_max 27.5
_cell_measurement_theta_min 3.0
_cell_volume 13190.8(15)
_computing_cell_refinement CRYSTALCLEAR
_computing_data_collection CRYSTALCLEAR
_computing_data_reduction CRYSTALCLEAR
_computing_publication_material 'Crystal Structure 3.8'
_computing_structure_refinement SHELXL97
_computing_structure_solution SHELXS97
_diffrn_ambient_temperature 110(2)
_diffrn_detector_area_resol_mean 14.62
_diffrn_measured_fraction_theta_full 0.997
_diffrn_measured_fraction_theta_max 0.997
_diffrn_measurement_device_type 'Rigaku Mercury CCD'
_diffrn_measurement_method \w
_diffrn_radiation_monochromator graphite
_diffrn_radiation_type MoK\a
_diffrn_radiation_wavelength 0.71070
_diffrn_reflns_av_R_equivalents 0.0456
_diffrn_reflns_av_sigmaI/netI 0.0380
_diffrn_reflns_limit_h_max 35
_diffrn_reflns_limit_h_min -35
_diffrn_reflns_limit_k_max 35
_diffrn_reflns_limit_k_min -27
_diffrn_reflns_limit_l_max 25
_diffrn_reflns_limit_l_min -25
_diffrn_reflns_number 33514
_diffrn_reflns_theta_full 27.49
_diffrn_reflns_theta_max 27.49
_diffrn_reflns_theta_min 1.98
_exptl_absorpt_coefficient_mu 1.529
_exptl_absorpt_correction_T_max 0.8260
_exptl_absorpt_correction_T_min 0.6570
_exptl_absorpt_correction_type multi-scan
_exptl_absorpt_process_details '(Jacobson, 1998)'
_exptl_crystal_colour Orange
_exptl_crystal_density_diffrn 1.562
_exptl_crystal_density_method 'not measured'
_exptl_crystal_description Block
_exptl_crystal_F_000 6228
_exptl_crystal_size_max 0.30
_exptl_crystal_size_mid 0.20
_exptl_crystal_size_min 0.13
_refine_diff_density_max 2.091
_refine_diff_density_min -1.089
_refine_diff_density_rms 0.157
_refine_ls_extinction_method none
_refine_ls_goodness_of_fit_ref 1.895
_refine_ls_hydrogen_treatment noref
_refine_ls_matrix_type full
_refine_ls_number_parameters 427
_refine_ls_number_reflns 6725
_refine_ls_number_restraints 198
_refine_ls_restrained_S_all 1.917
_refine_ls_R_factor_all 0.1500
_refine_ls_R_factor_gt 0.1063
_refine_ls_shift/su_max 0.001
_refine_ls_shift/su_mean 0.000
_refine_ls_structure_factor_coef Fsqd
_refine_ls_weighting_details 'calc w=1/[\s^2^(Fo^2^)+(0.1150P)^2^+0.0000P] where P=(Fo^2^+2Fc^2^)/3'
_refine_ls_weighting_scheme calc
_refine_ls_wR_factor_gt 0.3126
_refine_ls_wR_factor_ref 0.3483
_reflns_number_gt 4036
_reflns_number_total 6725
_reflns_threshold_expression >2sigma(I)
_cod_data_source_file B812337C.txt
_cod_data_source_block {[Cu6(pprd)6(C2H4)6](BF4)6}2.6H2O
_cod_original_sg_symbol_Hall '-R 3 '
_cod_original_sg_symbol_H-M 'R -3 '
_cod_original_formula_sum 'C66 H72 B6 Cu6 F24 N18 O3 '
_cod_database_code 7000324

loop_
_symmetry_equiv_pos_as_xyz
'x, y, z'
'-y, x-y, z'
'-x+y, -x, z'
'x+2/3, y+1/3, z+1/3'
'-y+2/3, x-y+1/3, z+1/3'
'-x+y+2/3, -x+1/3, z+1/3'
'x+1/3, y+2/3, z+2/3'
'-y+1/3, x-y+2/3, z+2/3'
'-x+y+1/3, -x+2/3, z+2/3'
'-x, -y, -z'
'y, -x+y, -z'
'x-y, x, -z'
'-x+2/3, -y+1/3, -z+1/3'
'y+2/3, -x+y+1/3, -z+1/3'
'x-y+2/3, x+1/3, -z+1/3'
'-x+1/3, -y+2/3, -z+2/3'
'y+1/3, -x+y+2/3, -z+2/3'
'x-y+1/3, x+2/3, -z+2/3'

loop_
_atom_site_label
_atom_site_type_symbol
_atom_site_fract_x
_atom_site_fract_y
_atom_site_fract_z
_atom_site_U_iso_or_equiv
_atom_site_adp_type
_atom_site_occupancy
_atom_site_symmetry_multiplicity
_atom_site_calc_flag
_atom_site_refinement_flags
_atom_site_disorder_assembly
_atom_site_disorder_group
Cu1 Cu 0.36961(3) 0.52944(4) 0.56094(4) 0.0533(4) Uani 1 1 d . . .
Cu2 Cu 0.19540(3) 0.49723(3) 0.27137(4) 0.0514(3) Uani 1 1 d . . .
F1 F 0.3758(6) 0.6717(8) 0.6268(9) 0.138(5) Uani 0.50 1 d PDU . .
F2 F 0.342(2) 0.6319(19) 0.629(2) 0.116(9) Uani 0.17 1 d PDU . .
F3 F 0.2847(4) 0.6524(6) 0.2056(9) 0.131(5) Uani 0.50 1 d PDU . .
F4 F 0.327(2) 0.7001(18) 0.213(2) 0.143(10) Uani 0.17 1 d PDU . .
F5 F 0.5339(6) 0.6877(4) 0.4754(4) 0.167(4) Uani 0.83 1 d PU . .
F6 F 0.4951(3) 0.7036(3) 0.5594(4) 0.122(2) Uani 0.83 1 d PU . .
F7 F 0.5852(3) 0.7557(3) 0.5448(5) 0.135(3) Uani 0.83 1 d PU . .
F8 F 0.5514(3) 0.6711(3) 0.5779(3) 0.0927(18) Uani 0.83 1 d PU . .
F9 F 0.5836(6) 0.4794(4) 0.7145(5) 0.230(6) Uani 0.83 1 d PU . .
F10 F 0.6213(3) 0.5484(3) 0.6490(3) 0.099(2) Uani 0.83 1 d PU . .
F11 F 0.6226(3) 0.5583(3) 0.7580(3) 0.115(2) Uani 0.83 1 d PU . .
F12 F 0.6750(6) 0.5359(7) 0.7132(6) 0.239(6) Uani 0.83 1 d PU . .
O1 O 0.7556(8) 0.6095(9) 0.5541(12) 0.046(2) Uani 0.206(9) 1 d PU . .
O2 O 0.7593(8) 0.5934(9) 0.5966(13) 0.046(2) Uani 0.194(8) 1 d PU . .
O3 O 0.7790(5) 0.6158(5) 0.6354(8) 0.046(2) Uani 0.297(8) 1 d PU . .
O4 O 0.5892(9) 0.7207(9) 0.4974(14) 0.046(2) Uani 0.177(8) 1 d P . .
O5 O 0.7482(13) 0.6299(14) 0.5477(19) 0.046(2) Uani 0.127(9) 1 d PU . .
N1 N 0.49070(19) 0.63593(19) 0.7149(3) 0.0412(11) Uani 1 1 d . . .
N2 N 0.43583(19) 0.5687(2) 0.6314(2) 0.0391(11) Uani 1 1 d . . .
N3 N 0.4087(2) 0.4827(2) 0.5507(3) 0.0486(13) Uani 1 1 d . . .
N4 N 0.1305(2) 0.5685(2) 0.1238(3) 0.0465(13) Uani 1 1 d . . .
N5 N 0.1455(2) 0.5148(2) 0.2053(3) 0.0443(12) Uani 1 1 d . . .
N6 N 0.1152(2) 0.4336(2) 0.2948(3) 0.0518(13) Uani 1 1 d . . .
C1 C 0.4482(2) 0.6130(2) 0.6699(3) 0.0412(13) Uani 1 1 d . . .
H1 H 0.4256 0.6296 0.6654 0.049 Uiso 1 1 calc R . .
C2 C 0.4678(2) 0.5448(2) 0.6365(3) 0.0384(13) Uani 1 1 d . . .
C3 C 0.5120(2) 0.5653(3) 0.6816(3) 0.0487(15) Uani 1 1 d . . .
H2 H 0.5345 0.5486 0.6861 0.058 Uiso 1 1 calc R . .
C4 C 0.5219(3) 0.6114(3) 0.7199(4) 0.0522(16) Uani 1 1 d . . .
H3 H 0.5520 0.6262 0.7509 0.063 Uiso 1 1 calc R . .
C5 C 0.4526(2) 0.4965(2) 0.5929(3) 0.0432(14) Uani 1 1 d . . .
C6 C 0.4810(3) 0.4679(3) 0.5927(3) 0.0493(15) Uani 1 1 d . . .
H4 H 0.5120 0.4784 0.6218 0.059 Uiso 1 1 calc R . .
C7 C 0.4633(3) 0.4230(3) 0.5487(4) 0.0624(19) Uani 1 1 d . . .
H5 H 0.4819 0.4020 0.5482 0.075 Uiso 1 1 calc R . .
C8 C 0.4199(3) 0.4090(3) 0.5067(4) 0.064(2) Uani 1 1 d . . .
H6 H 0.4080 0.3786 0.4764 0.077 Uiso 1 1 calc R . .
C9 C 0.3942(3) 0.4387(3) 0.5087(3) 0.0532(17) Uani 1 1 d . . .
H7 H 0.3638 0.4286 0.4788 0.064 Uiso 1 1 calc R . .
C10 C 0.3879(5) 0.5782(5) 0.4783(6) 0.127(4) Uani 1 1 d DU . .
H8 H 0.4175 0.6176 0.4835 0.152 Uiso 1 1 calc R . .
H9 H 0.3898 0.5615 0.4351 0.152 Uiso 1 1 calc R . .
C11 C 0.3385(5) 0.5656(6) 0.4991(6) 0.128(5) Uani 1 1 d DU . .
H10 H 0.3069 0.5402 0.4700 0.154 Uiso 1 1 calc R . .
H11 H 0.3346 0.5964 0.5184 0.154 Uiso 1 1 calc R . .
C12 C 0.1625(3) 0.5567(2) 0.1626(3) 0.0444(14) Uani 1 1 d . . .
H12 H 0.2016 0.5810 0.1592 0.053 Uiso 1 1 calc R . .
C13 C 0.0902(2) 0.4797(2) 0.2102(3) 0.0459(15) Uani 1 1 d . . .
C14 C 0.0532(3) 0.4882(3) 0.1716(4) 0.0589(18) Uani 1 1 d . . .
H13 H 0.0142 0.4631 0.1739 0.071 Uiso 1 1 calc R . .
C15 C 0.0744(3) 0.5332(3) 0.1306(4) 0.064(2) Uani 1 1 d . . .
H14 H 0.0495 0.5405 0.1057 0.077 Uiso 1 1 calc R . .
C16 C 0.0742(2) 0.4340(2) 0.2599(3) 0.0477(15) Uani 1 1 d . . .
C17 C 0.0176(3) 0.3938(3) 0.2690(4) 0.063(2) Uani 1 1 d . . .
H15 H -0.0110 0.3948 0.2437 0.076 Uiso 1 1 calc R . .
C18 C 0.0056(3) 0.3527(3) 0.3166(4) 0.069(2) Uani 1 1 d . . .
H16 H -0.0319 0.3251 0.3253 0.083 Uiso 1 1 calc R . .
C19 C 0.0479(3) 0.3522(3) 0.3509(4) 0.069(2) Uani 1 1 d . . .
H17 H 0.0401 0.3238 0.3831 0.082 Uiso 1 1 calc R . .
C20 C 0.1020(3) 0.3929(3) 0.3387(4) 0.0635(19) Uani 1 1 d . . .
H18 H 0.1311 0.3918 0.3626 0.076 Uiso 1 1 calc R . .
C21 C 0.2169(4) 0.5520(4) 0.3486(4) 0.097(3) Uani 1 1 d DU . .
H19 H 0.2155 0.5864 0.3396 0.117 Uiso 1 1 calc R . .
H20 H 0.2028 0.5360 0.3938 0.117 Uiso 1 1 calc R . .
C22 C 0.2620(4) 0.5515(5) 0.3275(6) 0.115(4) Uani 1 1 d DU . .
H21 H 0.2778 0.5350 0.3584 0.138 Uiso 1 1 calc R . .
H22 H 0.2905 0.5855 0.3043 0.138 Uiso 1 1 calc R . .
B1 B 0.3333 0.6667 0.6667 0.117(7) Uani 1 6 d SDU . .
B2 B 0.3333 0.6667 0.1667 0.131(8) Uani 1 6 d SDU . .
B3 B 0.5403(4) 0.7027(4) 0.5415(5) 0.053(2) Uani 0.83 1 d PU . .
B4 B 0.6232(7) 0.5265(6) 0.7089(8) 0.091(3) Uani 0.83 1 d PU . .

loop_
_atom_site_aniso_label
_atom_site_aniso_U_11
_atom_site_aniso_U_22
_atom_site_aniso_U_33
_atom_site_aniso_U_23
_atom_site_aniso_U_13
_atom_site_aniso_U_12
Cu1 0.0483(5) 0.0725(6) 0.0459(6) 0.0090(4) 0.0003(3) 0.0352(4)
Cu2 0.0414(5) 0.0535(5) 0.0561(6) -0.0038(4) 0.0013(3) 0.0213(4)
F1 0.076(9) 0.115(10) 0.227(16) 0.010(12) 0.004(9) 0.052(8)
F2 0.074(18) 0.096(15) 0.20(3) -0.009(17) -0.017(19) 0.059(9)
F3 0.071(7) 0.094(7) 0.244(16) -0.040(10) -0.025(7) 0.054(6)
F4 0.086(17) 0.075(12) 0.29(3) -0.008(16) -0.01(2) 0.057(9)
F5 0.331(13) 0.163(7) 0.086(4) -0.008(5) 0.007(6) 0.183(8)
F6 0.112(5) 0.144(6) 0.145(6) -0.020(5) -0.009(5) 0.090(5)
F7 0.100(5) 0.097(4) 0.209(9) 0.008(5) -0.014(5) 0.050(4)
F8 0.089(4) 0.109(5) 0.087(4) 0.026(4) 0.027(3) 0.055(4)
F9 0.326(12) 0.087(5) 0.132(7) 0.019(5) 0.015(9) -0.005(7)
F10 0.093(4) 0.117(5) 0.104(4) 0.004(4) -0.023(4) 0.065(4)
F11 0.128(6) 0.093(5) 0.105(5) 0.005(4) 0.001(4) 0.040(4)
F12 0.219(8) 0.439(18) 0.196(10) -0.031(12) -0.064(9) 0.268(11)
O1 0.035(4) 0.038(5) 0.076(7) -0.018(4) -0.034(4) 0.026(4)
O2 0.035(4) 0.038(5) 0.076(7) -0.018(4) -0.034(4) 0.026(4)
O3 0.035(4) 0.038(5) 0.076(7) -0.018(4) -0.034(4) 0.026(4)
O4 0.035(4) 0.038(5) 0.076(7) -0.018(4) -0.034(4) 0.026(4)
O5 0.035(4) 0.038(5) 0.076(7) -0.018(4) -0.034(4) 0.026(4)
N1 0.034(2) 0.035(2) 0.052(3) -0.002(2) 0.004(2) 0.015(2)
N2 0.032(2) 0.042(3) 0.044(3) 0.005(2) 0.004(2) 0.019(2)
N3 0.035(3) 0.060(3) 0.045(3) -0.004(2) 0.003(2) 0.019(2)
N4 0.037(3) 0.042(3) 0.062(3) -0.004(2) -0.008(2) 0.021(2)
N5 0.037(3) 0.035(3) 0.061(3) -0.004(2) 0.000(2) 0.018(2)
N6 0.046(3) 0.041(3) 0.060(3) 0.009(3) 0.011(3) 0.015(2)
C1 0.037(3) 0.042(3) 0.048(3) 0.007(3) 0.004(3) 0.022(3)
C2 0.029(3) 0.040(3) 0.043(3) 0.000(2) 0.004(2) 0.015(2)
C3 0.040(3) 0.054(4) 0.059(4) -0.009(3) -0.005(3) 0.028(3)
C4 0.037(3) 0.047(4) 0.065(4) -0.012(3) -0.009(3) 0.015(3)
C5 0.033(3) 0.044(3) 0.048(3) -0.002(3) 0.004(3) 0.016(3)
C6 0.044(3) 0.047(4) 0.057(4) -0.007(3) 0.001(3) 0.023(3)
C7 0.055(4) 0.049(4) 0.080(5) -0.006(4) 0.016(4) 0.024(3)
C8 0.044(4) 0.064(4) 0.072(5) -0.021(4) 0.008(4) 0.017(3)
C9 0.039(3) 0.057(4) 0.053(4) -0.016(3) 0.005(3) 0.016(3)
C10 0.134(9) 0.143(10) 0.109(8) 0.076(8) 0.024(7) 0.075(9)
C11 0.104(7) 0.181(11) 0.133(9) 0.107(9) 0.019(7) 0.096(8)
C12 0.041(3) 0.041(3) 0.055(4) -0.009(3) 0.001(3) 0.023(3)
C13 0.036(3) 0.036(3) 0.065(4) -0.007(3) 0.002(3) 0.017(3)
C14 0.034(3) 0.049(4) 0.082(5) 0.010(4) 0.000(3) 0.013(3)
C15 0.042(4) 0.057(4) 0.089(6) 0.008(4) -0.014(4) 0.021(3)
C16 0.038(3) 0.036(3) 0.065(4) 0.000(3) 0.014(3) 0.016(3)
C17 0.044(4) 0.044(4) 0.093(6) -0.002(4) 0.011(4) 0.015(3)
C18 0.055(4) 0.052(4) 0.090(6) 0.002(4) 0.011(4) 0.019(4)
C19 0.064(5) 0.056(4) 0.079(5) 0.025(4) 0.023(4) 0.024(4)
C20 0.056(4) 0.057(4) 0.069(5) 0.023(4) 0.011(4) 0.022(4)
C21 0.108(7) 0.100(7) 0.060(5) -0.036(5) -0.010(5) 0.034(6)
C22 0.079(6) 0.134(9) 0.098(7) -0.057(7) -0.037(6) 0.027(6)
B1 0.053(7) 0.053(7) 0.25(3) 0.000 0.000 0.026(4)
B2 0.064(8) 0.064(8) 0.27(3) 0.000 0.000 0.032(4)
B3 0.068(5) 0.055(5) 0.056(5) -0.011(4) -0.007(5) 0.045(4)
B4 0.092(7) 0.083(7) 0.088(8) 0.016(6) 0.041(7) 0.036(6)

loop_
_atom_type_symbol
_atom_type_description
_atom_type_scat_dispersion_real
_atom_type_scat_dispersion_imag
_atom_type_scat_source
C C 0.0033 0.0016 'International Tables Vol C Tables 4.2.6.8 and 6.1.1.4'
H H 0.0000 0.0000 'International Tables Vol C Tables 4.2.6.8 and 6.1.1.4'
B B 0.0013 0.0007 'International Tables Vol C Tables 4.2.6.8 and 6.1.1.4'
Cu Cu 0.3201 1.2651 'International Tables Vol C Tables 4.2.6.8 and 6.1.1.4'
F F 0.0171 0.0103 'International Tables Vol C Tables 4.2.6.8 and 6.1.1.4'
N N 0.0061 0.0033 'International Tables Vol C Tables 4.2.6.8 and 6.1.1.4'
O O 0.0106 0.0060 'International Tables Vol C Tables 4.2.6.8 and 6.1.1.4'

loop_
_geom_angle_atom_site_label_1
_geom_angle_atom_site_label_2
_geom_angle_atom_site_label_3
_geom_angle
_geom_angle_site_symmetry_1
_geom_angle_site_symmetry_3
_geom_angle_publ_flag
C10 Cu1 C11 37.4(3) . . ?
C10 Cu1 N1 139.2(4) . 14_456 ?
C11 Cu1 N1 102.5(3) . 14_456 ?
C10 Cu1 N3 107.7(4) . . ?
C11 Cu1 N3 137.1(4) . . ?
N1 Cu1 N3 101.73(19) 14_456 . ?
C10 Cu1 N2 109.2(4) . . ?
C11 Cu1 N2 128.1(4) . . ?
N1 Cu1 N2 103.96(19) 14_456 . ?
N3 Cu1 N2 78.29(19) . . ?
N4 Cu2 C21 140.7(3) 15 . ?
N4 Cu2 C22 102.7(4) 15 . ?
C21 Cu2 C22 38.1(3) . . ?
N4 Cu2 N6 106.6(2) 15 . ?
C21 Cu2 N6 104.8(3) . . ?
C22 Cu2 N6 133.8(4) . . ?
N4 Cu2 N5 103.2(2) 15 . ?
C21 Cu2 N5 106.0(4) . . ?
C22 Cu2 N5 128.4(4) . . ?
N6 Cu2 N5 78.0(2) . . ?
F2 F1 F2 119(3) . 2_665 ?
F2 F1 B1 65.8(15) . . ?
F2 F1 B1 62.3(14) 2_665 . ?
F2 F1 F2 90(3) . 15_556 ?
F2 F1 F2 84(2) 2_665 15_556 ?
B1 F1 F2 54.3(11) . 15_556 ?
F1 F2 F1 120(4) . 3_565 ?
F1 F2 B1 69.3(16) . . ?
F1 F2 B1 65.3(13) 3_565 . ?
F1 F2 F1 96(3) . 14_456 ?
F1 F2 F1 90(3) 3_565 14_456 ?
B1 F2 F1 56.4(13) . 14_456 ?
F4 F3 F4 103(4) 2_665 . ?
F4 F3 B2 66.2(16) 2_665 . ?
F4 F3 B2 60.7(13) . . ?
F4 F3 F4 99(3) 2_665 15 ?
F4 F3 F4 88(3) . 15 ?
B2 F3 F4 50.9(10) . 15 ?
F3 F4 F3 134(2) 3_565 . ?
F3 F4 B2 72.6(17) 3_565 . ?
F3 F4 B2 65.5(15) . . ?
F3 F4 F3 89(3) 3_565 14_455 ?
F3 F4 F3 81(2) . 14_455 ?
B2 F4 F3 54.0(13) . 14_455 ?
F3 F4 F4 104(3) 3_565 2_665 ?
B2 F4 F4 49.8(15) . 2_665 ?
F3 F4 F4 91.8(16) 14_455 2_665 ?
F3 F4 F4 92(2) . 3_565 ?
B2 F4 F4 49.8(15) . 3_565 ?
F3 F4 F4 97.9(12) 14_455 3_565 ?
F4 F4 F4 60.000(6) 2_665 3_565 ?
B3 F5 O4 64.5(13) . . ?
B3 F7 O4 64.5(12) . . ?
O5 O1 O2 131(5) . . ?
O5 O1 O3 110(4) . . ?
O3 O2 O1 123(3) . . ?
O3 O2 O5 109(2) . . ?
F7 O4 F5 102.7(16) . . ?
F7 O4 B3 57.0(11) . . ?
F5 O4 B3 56.3(10) . . ?
C4 N1 C1 116.0(5) . . ?
C4 N1 Cu1 121.2(4) . 15_556 ?
C1 N1 Cu1 122.8(4) . 15_556 ?
C1 N2 C2 118.5(5) . . ?
C1 N2 Cu1 127.3(4) . . ?
C2 N2 Cu1 114.1(4) . . ?
C9 N3 C5 116.9(6) . . ?
C9 N3 Cu1 127.3(4) . . ?
C5 N3 Cu1 115.8(4) . . ?
C12 N4 C15 115.2(6) . . ?
C12 N4 Cu2 121.3(4) . 14_455 ?
C15 N4 Cu2 123.5(4) . 14_455 ?
C12 N5 C13 117.3(5) . . ?
C12 N5 Cu2 127.6(4) . . ?
C13 N5 Cu2 115.1(4) . . ?
C20 N6 C16 118.3(6) . . ?
C20 N6 Cu2 126.2(5) . . ?
C16 N6 Cu2 115.4(4) . . ?
N2 C1 N1 124.8(5) . . ?
N2 C1 H1 117.6 . . ?
N1 C1 H1 117.6 . . ?
N2 C2 C3 120.6(5) . . ?
N2 C2 C5 116.3(5) . . ?
C3 C2 C5 123.1(5) . . ?
C4 C3 C2 117.2(6) . . ?
C4 C3 H2 121.4 . . ?
C2 C3 H2 121.4 . . ?
N1 C4 C3 122.9(6) . . ?
N1 C4 H3 118.6 . . ?
C3 C4 H3 118.6 . . ?
N3 C5 C6 121.7(6) . . ?
N3 C5 C2 115.4(5) . . ?
C6 C5 C2 122.9(5) . . ?
C5 C6 C7 118.1(6) . . ?
C5 C6 H4 121.0 . . ?
C7 C6 H4 121.0 . . ?
C8 C7 C6 120.5(7) . . ?
C8 C7 H5 119.7 . . ?
C6 C7 H5 119.7 . . ?
C9 C8 C7 118.7(7) . . ?
C9 C8 H6 120.6 . . ?
C7 C8 H6 120.6 . . ?
C8 C9 N3 124.1(7) . . ?
C8 C9 H7 118.0 . . ?
N3 C9 H7 118.0 . . ?
C11 C10 Cu1 71.6(6) . . ?
C11 C10 H8 116.4 . . ?
Cu1 C10 H8 116.4 . . ?
C11 C10 H9 116.4 . . ?
Cu1 C10 H9 116.4 . . ?
H8 C10 H9 113.4 . . ?
C10 C11 Cu1 71.0(6) . . ?
C10 C11 H10 116.5 . . ?
Cu1 C11 H10 116.5 . . ?
C10 C11 H11 116.5 . . ?
Cu1 C11 H11 116.5 . . ?
H10 C11 H11 113.5 . . ?
N5 C12 N4 126.7(6) . . ?
N5 C12 H12 116.6 . . ?
N4 C12 H12 116.6 . . ?
N5 C13 C14 120.4(6) . . ?
N5 C13 C16 114.3(6) . . ?
C14 C13 C16 125.3(5) . . ?
C15 C14 C13 118.1(6) . . ?
C15 C14 H13 120.9 . . ?
C13 C14 H13 120.9 . . ?
C14 C15 N4 122.2(6) . . ?
C14 C15 H14 118.9 . . ?
N4 C15 H14 118.9 . . ?
N6 C16 C17 122.8(6) . . ?
N6 C16 C13 117.2(5) . . ?
C17 C16 C13 119.9(6) . . ?
C18 C17 C16 116.8(7) . . ?
C18 C17 H15 121.6 . . ?
C16 C17 H15 121.6 . . ?
C19 C18 C17 119.8(7) . . ?
C19 C18 H16 120.1 . . ?
C17 C18 H16 120.1 . . ?
C18 C19 C20 119.5(7) . . ?
C18 C19 H17 120.2 . . ?
C20 C19 H17 120.2 . . ?
N6 C20 C19 122.7(7) . . ?
N6 C20 H18 118.7 . . ?
C19 C20 H18 118.7 . . ?
C22 C21 Cu2 71.2(6) . . ?
C22 C21 H19 116.5 . . ?
Cu2 C21 H19 116.5 . . ?
C22 C21 H20 116.5 . . ?
Cu2 C21 H20 116.5 . . ?
H19 C21 H20 113.5 . . ?
C21 C22 Cu2 70.8(5) . . ?
C21 C22 H21 116.5 . . ?
Cu2 C22 H21 116.5 . . ?
C21 C22 H22 116.5 . . ?
Cu2 C22 H22 116.5 . . ?
H21 C22 H22 113.5 . . ?
F2 B1 F2 179.995(8) 15_556 3_565 ?
F2 B1 F2 88(3) 15_556 2_665 ?
F2 B1 F2 92(3) 3_565 2_665 ?
F2 B1 F2 92(3) 15_556 14_456 ?
F2 B1 F2 88(3) 3_565 14_456 ?
F2 B1 F2 179.994(15) 2_665 14_456 ?
F2 B1 F2 88(3) 15_556 . ?
F2 B1 F2 92(3) 3_565 . ?
F2 B1 F2 92(3) 2_665 . ?
F2 B1 F2 88(3) 14_456 . ?
F2 B1 F2 92(3) 15_556 13_566 ?
F2 B1 F2 88(3) 3_565 13_566 ?
F2 B1 F2 88(3) 2_665 13_566 ?
F2 B1 F2 92(3) 14_456 13_566 ?
F2 B1 F2 180(4) . 13_566 ?
F2 B1 F1 52.4(16) 15_556 14_456 ?
F2 B1 F1 127.6(16) 3_565 14_456 ?
F2 B1 F1 135.2(19) 2_665 14_456 ?
F2 B1 F1 45(2) 14_456 14_456 ?
F2 B1 F1 69.3(19) . 14_456 ?
F2 B1 F1 110.7(19) 13_566 14_456 ?
F2 B1 F1 127.6(16) 15_556 2_665 ?
F2 B1 F1 52.4(16) 3_565 2_665 ?
F2 B1 F1 135.2(19) 14_456 2_665 ?
F2 B1 F1 110.7(19) . 2_665 ?
F2 B1 F1 69.3(19) 13_566 2_665 ?
F1 B1 F1 179.995(7) 14_456 2_665 ?
F2 B1 F1 135.2(19) 15_556 3_565 ?
F2 B1 F1 110.7(19) 2_665 3_565 ?
F2 B1 F1 69.3(19) 14_456 3_565 ?
F2 B1 F1 52.4(16) . 3_565 ?
F2 B1 F1 127.6(16) 13_566 3_565 ?
F1 B1 F1 90.3(11) 14_456 3_565 ?
F1 B1 F1 89.7(11) 2_665 3_565 ?
F2 B1 F1 69.3(19) 15_556 . ?
F2 B1 F1 110.7(19) 3_565 . ?
F2 B1 F1 52.4(16) 2_665 . ?
F2 B1 F1 127.6(16) 14_456 . ?
F2 B1 F1 45(2) . . ?
F2 B1 F1 135(2) 13_566 . ?
F1 B1 F1 90.3(11) 14_456 . ?
F1 B1 F1 89.7(11) 2_665 . ?
F1 B1 F1 89.7(11) 3_565 . ?
F2 B1 F1 135.2(19) 3_565 15_556 ?
F2 B1 F1 69.3(19) 2_665 15_556 ?
F2 B1 F1 110.7(19) 14_456 15_556 ?
F2 B1 F1 127.6(16) . 15_556 ?
F2 B1 F1 52.4(16) 13_566 15_556 ?
F1 B1 F1 89.7(11) 14_456 15_556 ?
F1 B1 F1 90.3(11) 2_665 15_556 ?
F1 B1 F1 180.0(12) 3_565 15_556 ?
F1 B1 F1 90.3(11) . 15_556 ?
F2 B1 F1 110.7(19) 15_556 13_566 ?
F2 B1 F1 69.3(19) 3_565 13_566 ?
F2 B1 F1 127.6(16) 2_665 13_566 ?
F2 B1 F1 52.4(16) 14_456 13_566 ?
F2 B1 F1 135(2) . 13_566 ?
F2 B1 F1 45(2) 13_566 13_566 ?
F1 B1 F1 89.7(11) 14_456 13_566 ?
F1 B1 F1 90.3(11) 2_665 13_566 ?
F1 B1 F1 90.3(12) 3_565 13_566 ?
F1 B1 F1 180.0(8) . 13_566 ?
F1 B1 F1 89.7(11) 15_556 13_566 ?
F4 B2 F4 80(3) 13_565 14_455 ?
F4 B2 F4 179.998(12) 13_565 . ?
F4 B2 F4 100(3) 14_455 . ?
F4 B2 F4 100(3) 13_565 2_665 ?
F4 B2 F4 179.994(11) 14_455 2_665 ?
F4 B2 F4 80(3) . 2_665 ?
F4 B2 F4 100(3) 13_565 3_565 ?
F4 B2 F4 100(3) 14_455 3_565 ?
F4 B2 F4 80(3) . 3_565 ?
F4 B2 F4 80(3) 2_665 3_565 ?
F4 B2 F4 80(3) 13_565 15 ?
F4 B2 F4 80(3) 14_455 15 ?
F4 B2 F4 100(3) . 15 ?
F4 B2 F4 100(3) 2_665 15 ?
F4 B2 F4 179.995(8) 3_565 15 ?
F4 B2 F3 54(2) 13_565 13_565 ?
F4 B2 F3 126(2) . 13_565 ?
F4 B2 F3 138.8(19) 2_665 13_565 ?
F4 B2 F3 75.1(18) 3_565 13_565 ?
F4 B2 F3 104.9(18) 15 13_565 ?
F4 B2 F3 104.9(18) 14_455 15 ?
F4 B2 F3 138.8(19) . 15 ?
F4 B2 F3 75.1(18) 2_665 15 ?
F4 B2 F3 126(2) 3_565 15 ?
F4 B2 F3 54(2) 15 15 ?
F3 B2 F3 93.4(9) 13_565 15 ?
F4 B2 F3 126(2) 13_565 . ?
F4 B2 F3 138.8(19) 14_455 . ?
F4 B2 F3 54(2) . . ?
F4 B2 F3 104.9(18) 3_565 . ?
F4 B2 F3 75.1(18) 15 . ?
F3 B2 F3 179.996(3) 13_565 . ?
F3 B2 F3 86.6(9) 15 . ?
F4 B2 F3 138.8(19) 13_565 3_565 ?
F4 B2 F3 75.1(18) 14_455 3_565 ?
F4 B2 F3 104.9(18) 2_665 3_565 ?
F4 B2 F3 54(2) 3_565 3_565 ?
F4 B2 F3 126(2) 15 3_565 ?
F3 B2 F3 86.6(9) 13_565 3_565 ?
F3 B2 F3 180.0(11) 15 3_565 ?
F3 B2 F3 93.4(9) . 3_565 ?
F4 B2 F3 75.1(18) 13_565 2_665 ?
F4 B2 F3 126(2) 14_455 2_665 ?
F4 B2 F3 104.9(18) . 2_665 ?
F4 B2 F3 54(2) 2_665 2_665 ?
F4 B2 F3 138.8(19) 15 2_665 ?
F3 B2 F3 86.6(9) 13_565 2_665 ?
F3 B2 F3 86.6(9) 15 2_665 ?
F3 B2 F3 93.4(9) . 2_665 ?
F3 B2 F3 93.4(9) 3_565 2_665 ?
F4 B2 F3 104.9(18) 13_565 14_455 ?
F4 B2 F3 54(2) 14_455 14_455 ?
F4 B2 F3 75.1(18) . 14_455 ?
F4 B2 F3 126(2) 2_665 14_455 ?
F4 B2 F3 138.8(19) 3_565 14_455 ?
F3 B2 F3 93.4(9) 13_565 14_455 ?
F3 B2 F3 93.4(9) 15 14_455 ?
F3 B2 F3 86.6(9) . 14_455 ?
F3 B2 F3 86.6(9) 3_565 14_455 ?
F3 B2 F3 179.995(5) 2_665 14_455 ?
F8 B3 F6 114.7(9) . . ?
F8 B3 F5 111.9(8) . . ?
F6 B3 F5 106.7(9) . . ?
F8 B3 F7 107.6(9) . . ?
F6 B3 F7 109.3(8) . . ?
F5 B3 F7 106.3(10) . . ?
F8 B3 O4 94.0(11) . . ?
F6 B3 O4 151.3(12) . . ?
F5 B3 O4 59.2(10) . . ?
F7 B3 O4 58.5(10) . . ?
F9 B4 F11 110.0(12) . . ?
F9 B4 F12 120.6(17) . . ?
F11 B4 F12 101.2(14) . . ?
F9 B4 F10 110.2(15) . . ?
F11 B4 F10 109.7(12) . . ?
F12 B4 F10 104.5(11) . . ?

loop_
_geom_bond_atom_site_label_1
_geom_bond_atom_site_label_2
_geom_bond_distance
_geom_bond_site_symmetry_2
_geom_bond_publ_flag
Cu1 C10 2.022(9) . ?
Cu1 C11 2.029(7) . ?
Cu1 N1 2.029(5) 14_456 ?
Cu1 N3 2.073(5) . ?
Cu1 N2 2.123(5) . ?
Cu2 N4 2.017(5) 15 ?
Cu2 C21 2.027(8) . ?
Cu2 C22 2.032(8) . ?
Cu2 N6 2.084(5) . ?
Cu2 N5 2.130(5) . ?
F1 F2 1.03(4) . ?
F1 F2 1.19(3) 2_665 ?
F1 B1 1.365(11) . ?
F1 F2 1.53(4) 15_556 ?
F2 F1 1.19(3) 3_565 ?
F2 B1 1.331(19) . ?
F2 F1 1.53(4) 14_456 ?
F3 F4 0.99(4) 2_665 ?
F3 F4 1.27(4) . ?
F3 B2 1.426(11) . ?
F3 F4 1.70(4) 15 ?
F4 F3 0.99(4) 3_565 ?
F4 B2 1.368(19) . ?
F4 F3 1.70(4) 14_455 ?
F4 F4 1.76(6) 2_665 ?
F4 F4 1.76(6) 3_565 ?
F5 B3 1.361(12) . ?
F5 O4 1.40(2) . ?
F6 B3 1.312(11) . ?
F7 B3 1.372(13) . ?
F7 O4 1.40(3) . ?
F8 B3 1.287(11) . ?
F9 B4 1.220(16) . ?
F10 B4 1.348(16) . ?
F11 B4 1.319(15) . ?
F12 B4 1.328(18) . ?
O1 O5 0.70(3) . ?
O1 O2 0.98(3) . ?
O1 O3 1.72(3) . ?
O2 O3 0.97(2) . ?
O2 O5 1.54(4) . ?
O4 B3 1.48(3) . ?
N1 C4 1.344(8) . ?
N1 C1 1.357(8) . ?
N1 Cu1 2.029(5) 15_556 ?
N2 C1 1.336(8) . ?
N2 C2 1.347(7) . ?
N3 C9 1.361(8) . ?
N3 C5 1.363(7) . ?
N4 C12 1.333(8) . ?
N4 C15 1.366(8) . ?
N4 Cu2 2.017(5) 14_455 ?
N5 C12 1.319(8) . ?
N5 C13 1.346(7) . ?
N6 C20 1.323(8) . ?
N6 C16 1.334(8) . ?
C1 H1 0.9500 . ?
C2 C3 1.389(8) . ?
C2 C5 1.467(8) . ?
C3 C4 1.389(9) . ?
C3 H2 0.9500 . ?
C4 H3 0.9500 . ?
C5 C6 1.370(8) . ?
C6 C7 1.394(9) . ?
C6 H4 0.9500 . ?
C7 C8 1.351(10) . ?
C7 H5 0.9500 . ?
C8 C9 1.330(10) . ?
C8 H6 0.9500 . ?
C9 H7 0.9500 . ?
C10 C11 1.297(12) . ?
C10 H8 0.9900 . ?
C10 H9 0.9900 . ?
C11 H10 0.9900 . ?
C11 H11 0.9900 . ?
C12 H12 0.9500 . ?
C13 C14 1.391(9) . ?
C13 C16 1.487(9) . ?
C14 C15 1.352(10) . ?
C14 H13 0.9500 . ?
C15 H14 0.9500 . ?
C16 C17 1.408(8) . ?
C17 C18 1.386(10) . ?
C17 H15 0.9500 . ?
C18 C19 1.362(11) . ?
C18 H16 0.9500 . ?
C19 C20 1.372(10) . ?
C19 H17 0.9500 . ?
C20 H18 0.9500 . ?
C21 C22 1.323(12) . ?
C21 H19 0.9900 . ?
C21 H20 0.9900 . ?
C22 H21 0.9900 . ?
C22 H22 0.9900 . ?
B1 F2 1.331(19) 15_556 ?
B1 F2 1.331(19) 3_565 ?
B1 F2 1.331(19) 2_665 ?
B1 F2 1.331(19) 14_456 ?
B1 F2 1.331(19) 13_566 ?
B1 F1 1.365(11) 14_456 ?
B1 F1 1.365(11) 2_665 ?
B1 F1 1.365(11) 3_565 ?
B1 F1 1.365(12) 15_556 ?
B1 F1 1.365(11) 13_566 ?
B2 F4 1.368(19) 13_565 ?
B2 F4 1.368(19) 14_455 ?
B2 F4 1.368(19) 2_665 ?
B2 F4 1.368(19) 3_565 ?
B2 F4 1.368(19) 15 ?
B2 F3 1.426(11) 13_565 ?
B2 F3 1.426(11) 15 ?
B2 F3 1.426(11) 3_565 ?
B2 F3 1.426(11) 2_665 ?
B2 F3 1.426(11) 14_455 ?

loop_
_geom_torsion_atom_site_label_1
_geom_torsion_atom_site_label_2
_geom_torsion_atom_site_label_3
_geom_torsion_atom_site_label_4
_geom_torsion
_geom_torsion_site_symmetry_1
_geom_torsion_site_symmetry_2
_geom_torsion_site_symmetry_3
_geom_torsion_site_symmetry_4
_geom_torsion_publ_flag
F2 F1 F2 F1 9(10) 2_665 . . 3_565 ?
B1 F1 F2 F1 43(4) . . . 3_565 ?
F2 F1 F2 F1 93(6) 15_556 . . 3_565 ?
F2 F1 F2 B1 -33(6) 2_665 . . . ?
F2 F1 F2 B1 50(2) 15_556 . . . ?
F2 F1 F2 F1 -84(6) 2_665 . . 14_456 ?
B1 F1 F2 F1 -50.6(10) . . . 14_456 ?
F2 F1 F2 F1 0(3) 15_556 . . 14_456 ?
F4 F3 F4 F3 28(10) 2_665 . . 3_565 ?
B2 F3 F4 F3 -26(6) . . . 3_565 ?
F4 F3 F4 F3 -71(8) 15 . . 3_565 ?
F4 F3 F4 B2 53(4) 2_665 . . . ?
F4 F3 F4 B2 -45(2) 15 . . . ?
F4 F3 F4 F3 108(4) 2_665 . . 14_455 ?
B2 F3 F4 F3 54.4(8) . . . 14_455 ?
F4 F3 F4 F3 9.3(18) 15 . . 14_455 ?
B2 F3 F4 F4 -53(4) . . . 2_665 ?
F4 F3 F4 F4 -98(3) 15 . . 2_665 ?
F4 F3 F4 F4 10(3) 2_665 . . 3_565 ?
B2 F3 F4 F4 -43.2(11) . . . 3_565 ?
F4 F3 F4 F4 -88.2(16) 15 . . 3_565 ?
O5 O1 O2 O3 -47(6) . . . . ?
O3 O1 O2 O5 47(7) . . . . ?
O5 O2 O3 O1 -15(2) . . . . ?
O5 O1 O3 O2 144(6) . . . . ?
B3 F7 O4 F5 34.4(12) . . . . ?
B3 F5 O4 F7 -34.7(12) . . . . ?
O3 O1 O5 O2 -21(3) . . . . ?
O3 O2 O5 O1 140(6) . . . . ?
C10 Cu1 N2 C1 73.6(6) . . . . ?
C11 Cu1 N2 C1 36.4(7) . . . . ?
N1 Cu1 N2 C1 -82.2(5) 14_456 . . . ?
N3 Cu1 N2 C1 178.5(5) . . . . ?
C10 Cu1 N2 C2 -106.8(5) . . . . ?
C11 Cu1 N2 C2 -143.9(5) . . . . ?
N1 Cu1 N2 C2 97.4(4) 14_456 . . . ?
N3 Cu1 N2 C2 -1.9(4) . . . . ?
C10 Cu1 N3 C9 -73.0(7) . . . . ?
C11 Cu1 N3 C9 -45.0(8) . . . . ?
N1 Cu1 N3 C9 78.3(5) 14_456 . . . ?
N2 Cu1 N3 C9 -179.7(5) . . . . ?
C10 Cu1 N3 C5 109.6(6) . . . . ?
C11 Cu1 N3 C5 137.6(6) . . . . ?
N1 Cu1 N3 C5 -99.1(4) 14_456 . . . ?
N2 Cu1 N3 C5 3.0(4) . . . . ?
N4 Cu2 N5 C12 -77.3(5) 15 . . . ?
C21 Cu2 N5 C12 76.1(6) . . . . ?
C22 Cu2 N5 C12 40.9(7) . . . . ?
N6 Cu2 N5 C12 178.2(5) . . . . ?
N4 Cu2 N5 C13 105.2(4) 15 . . . ?
C21 Cu2 N5 C13 -101.4(5) . . . . ?
C22 Cu2 N5 C13 -136.6(5) . . . . ?
N6 Cu2 N5 C13 0.7(4) . . . . ?
N4 Cu2 N6 C20 77.7(6) 15 . . . ?
C21 Cu2 N6 C20 -78.3(7) . . . . ?
C22 Cu2 N6 C20 -49.5(8) . . . . ?
N5 Cu2 N6 C20 178.0(6) . . . . ?
N4 Cu2 N6 C16 -100.0(5) 15 . . . ?
C21 Cu2 N6 C16 103.9(6) . . . . ?
C22 Cu2 N6 C16 132.8(6) . . . . ?
N5 Cu2 N6 C16 0.3(4) . . . . ?
C2 N2 C1 N1 -0.7(8) . . . . ?
Cu1 N2 C1 N1 179.0(4) . . . . ?
C4 N1 C1 N2 0.1(9) . . . . ?
Cu1 N1 C1 N2 -179.5(4) 15_556 . . . ?
C1 N2 C2 C3 1.0(8) . . . . ?
Cu1 N2 C2 C3 -178.7(5) . . . . ?
C1 N2 C2 C5 -179.7(5) . . . . ?
Cu1 N2 C2 C5 0.6(6) . . . . ?
N2 C2 C3 C4 -0.7(9) . . . . ?
C5 C2 C3 C4 179.9(6) . . . . ?
C1 N1 C4 C3 0.1(9) . . . . ?
Cu1 N1 C4 C3 179.7(5) 15_556 . . . ?
C2 C3 C4 N1 0.2(10) . . . . ?
C9 N3 C5 C6 0.4(9) . . . . ?
Cu1 N3 C5 C6 178.1(5) . . . . ?
C9 N3 C5 C2 178.8(5) . . . . ?
Cu1 N3 C5 C2 -3.5(6) . . . . ?
N2 C2 C5 N3 1.9(8) . . . . ?
C3 C2 C5 N3 -178.8(6) . . . . ?
N2 C2 C5 C6 -179.8(5) . . . . ?
C3 C2 C5 C6 -0.4(9) . . . . ?
N3 C5 C6 C7 -1.1(9) . . . . ?
C2 C5 C6 C7 -179.3(6) . . . . ?
C5 C6 C7 C8 1.2(10) . . . . ?
C6 C7 C8 C9 -0.6(11) . . . . ?
C7 C8 C9 N3 -0.1(11) . . . . ?
C5 N3 C9 C8 0.2(10) . . . . ?
Cu1 N3 C9 C8 -177.1(5) . . . . ?
N1 Cu1 C10 C11 14.1(14) 14_456 . . . ?
N3 Cu1 C10 C11 148.2(9) . . . . ?
N2 Cu1 C10 C11 -128.4(10) . . . . ?
N1 Cu1 C11 C10 -170.6(9) 14_456 . . . ?
N3 Cu1 C11 C10 -47.6(13) . . . . ?
N2 Cu1 C11 C10 70.2(11) . . . . ?
C13 N5 C12 N4 0.7(9) . . . . ?
Cu2 N5 C12 N4 -176.8(4) . . . . ?
C15 N4 C12 N5 0.9(9) . . . . ?
Cu2 N4 C12 N5 179.3(5) 14_455 . . . ?
C12 N5 C13 C14 -0.4(9) . . . . ?
Cu2 N5 C13 C14 177.4(5) . . . . ?
C12 N5 C13 C16 -179.2(5) . . . . ?
Cu2 N5 C13 C16 -1.4(7) . . . . ?
N5 C13 C14 C15 -1.5(10) . . . . ?
C16 C13 C14 C15 177.2(7) . . . . ?
C13 C14 C15 N4 3.2(12) . . . . ?
C12 N4 C15 C14 -2.8(10) . . . . ?
Cu2 N4 C15 C14 178.8(6) 14_455 . . . ?
C20 N6 C16 C17 1.6(10) . . . . ?
Cu2 N6 C16 C17 179.5(5) . . . . ?
C20 N6 C16 C13 -179.1(6) . . . . ?
Cu2 N6 C16 C13 -1.1(7) . . . . ?
N5 C13 C16 N6 1.7(8) . . . . ?
C14 C13 C16 N6 -177.1(6) . . . . ?
N5 C13 C16 C17 -178.9(6) . . . . ?
C14 C13 C16 C17 2.3(10) . . . . ?
N6 C16 C17 C18 0.0(10) . . . . ?
C13 C16 C17 C18 -179.4(6) . . . . ?
C16 C17 C18 C19 -1.3(11) . . . . ?
C17 C18 C19 C20 1.0(12) . . . . ?
C16 N6 C20 C19 -1.8(11) . . . . ?
Cu2 N6 C20 C19 -179.5(6) . . . . ?
C18 C19 C20 N6 0.6(12) . . . . ?
N4 Cu2 C21 C22 3.6(11) 15 . . . ?
N6 Cu2 C21 C22 145.7(8) . . . . ?
N5 Cu2 C21 C22 -132.9(8) . . . . ?
N4 Cu2 C22 C21 -177.7(7) 15 . . . ?
N6 Cu2 C22 C21 -49.1(11) . . . . ?
N5 Cu2 C22 C21 63.9(9) . . . . ?
F1 F2 B1 F2 -62.4(17) . . . 15_556 ?
F1 F2 B1 F2 158(4) 3_565 . . 15_556 ?
F1 F2 B1 F2 50(2) 14_456 . . 15_556 ?
F1 F2 B1 F2 117.6(17) . . . 3_565 ?
F1 F2 B1 F2 -22(4) 3_565 . . 3_565 ?
F1 F2 B1 F2 -130(2) 14_456 . . 3_565 ?
F1 F2 B1 F2 25(5) . . . 2_665 ?
F1 F2 B1 F2 -114.6(10) 3_565 . . 2_665 ?
F1 F2 B1 F2 138(3) 14_456 . . 2_665 ?
F1 F2 B1 F2 -155(5) . . . 14_456 ?
F1 F2 B1 F2 65.4(10) 3_565 . . 14_456 ?
F1 F2 B1 F2 -42(3) 14_456 . . 14_456 ?
F1 F2 B1 F1 -113(3) . . . 14_456 ?
F1 F2 B1 F1 107(3) 3_565 . . 14_456 ?
F1 F2 B1 F1 67(3) . . . 2_665 ?
F1 F2 B1 F1 -73(3) 3_565 . . 2_665 ?
F1 F2 B1 F1 180.00(4) 14_456 . . 2_665 ?
F1 F2 B1 F1 140(5) . . . 3_565 ?
F1 F2 B1 F1 -107(3) 14_456 . . 3_565 ?
F1 F2 B1 F1 -140(5) 3_565 . . . ?
F1 F2 B1 F1 113(3) 14_456 . . . ?
F1 F2 B1 F1 -40(5) . . . 15_556 ?
F1 F2 B1 F1 180.000(14) 3_565 . . 15_556 ?
F1 F2 B1 F1 73(3) 14_456 . . 15_556 ?
F1 F2 B1 F1 179.998(8) . . . 13_566 ?
F1 F2 B1 F1 40(5) 3_565 . . 13_566 ?
F1 F2 B1 F1 -67(3) 14_456 . . 13_566 ?
F2 F1 B1 F2 109(4) . . . 15_556 ?
F2 F1 B1 F2 -104(3) 2_665 . . 15_556 ?
F2 F1 B1 F2 -71(4) . . . 3_565 ?
F2 F1 B1 F2 76(3) 2_665 . . 3_565 ?
F2 F1 B1 F2 179.997(7) 15_556 . . 3_565 ?
F2 F1 B1 F2 -147(7) . . . 2_665 ?
F2 F1 B1 F2 104(3) 15_556 . . 2_665 ?
F2 F1 B1 F2 33(7) . . . 14_456 ?
F2 F1 B1 F2 180.001(19) 2_665 . . 14_456 ?
F2 F1 B1 F2 -76(3) 15_556 . . 14_456 ?
F2 F1 B1 F2 147(7) 2_665 . . . ?
F2 F1 B1 F2 -109(4) 15_556 . . . ?
F2 F1 B1 F2 180.002(6) . . . 13_566 ?
F2 F1 B1 F2 -33(7) 2_665 . . 13_566 ?
F2 F1 B1 F2 71(4) 15_556 . . 13_566 ?
F2 F1 B1 F1 60(3) . . . 14_456 ?
F2 F1 B1 F1 149(4) . . . 15_556 ?
F2 F1 B1 F1 -63(3) 2_665 . . 15_556 ?
F2 F1 B1 F1 40.5(18) 15_556 . . 15_556 ?
F3 F4 B2 F4 -54(2) 3_565 . . 14_455 ?
F3 F4 B2 F4 145(3) . . . 14_455 ?
F3 F4 B2 F4 48(3) 14_455 . . 14_455 ?
F4 F4 B2 F4 179.997(13) 2_665 . . 14_455 ?
F4 F4 B2 F4 -98(2) 3_565 . . 14_455 ?
F3 F4 B2 F4 126(2) 3_565 . . 2_665 ?
F3 F4 B2 F4 -35(3) . . . 2_665 ?
F3 F4 B2 F4 -132(3) 14_455 . . 2_665 ?
F4 F4 B2 F4 82(2) 3_565 . . 2_665 ?
F3 F4 B2 F4 44(4) 3_565 . . 3_565 ?
F3 F4 B2 F4 -116.6(16) . . . 3_565 ?
F3 F4 B2 F4 147(2) 14_455 . . 3_565 ?
F4 F4 B2 F4 -82(2) 2_665 . . 3_565 ?
F3 F4 B2 F4 -136(4) 3_565 . . 15 ?
F3 F4 B2 F4 63.4(16) . . . 15 ?
F3 F4 B2 F4 -33(2) 14_455 . . 15 ?
F4 F4 B2 F4 98(2) 2_665 . . 15 ?
F4 F4 B2 F4 180.000(17) 3_565 . . 15 ?
F3 F4 B2 F3 -19(5) 3_565 . . 13_565 ?
F3 F4 B2 F3 179.998(3) . . . 13_565 ?
F3 F4 B2 F3 83(2) 14_455 . . 13_565 ?
F4 F4 B2 F3 -145(3) 2_665 . . 13_565 ?
F4 F4 B2 F3 -63.4(16) 3_565 . . 13_565 ?
F3 F4 B2 F3 180.002(2) 3_565 . . 15 ?
F3 F4 B2 F3 19(5) . . . 15 ?
F3 F4 B2 F3 -78(3) 14_455 . . 15 ?
F4 F4 B2 F3 54(2) 2_665 . . 15 ?
F4 F4 B2 F3 136(4) 3_565 . . 15 ?
F3 F4 B2 F3 161(5) 3_565 . . . ?
F3 F4 B2 F3 -97(2) 14_455 . . . ?
F4 F4 B2 F3 35(3) 2_665 . . . ?
F4 F4 B2 F3 116.6(16) 3_565 . . . ?
F3 F4 B2 F3 -161(5) . . . 3_565 ?
F3 F4 B2 F3 102(3) 14_455 . . 3_565 ?
F4 F4 B2 F3 -126(2) 2_665 . . 3_565 ?
F4 F4 B2 F3 -44(4) 3_565 . . 3_565 ?
F3 F4 B2 F3 78(3) 3_565 . . 2_665 ?
F3 F4 B2 F3 -83(2) . . . 2_665 ?
F3 F4 B2 F3 180.002(18) 14_455 . . 2_665 ?
F4 F4 B2 F3 -48(3) 2_665 . . 2_665 ?
F4 F4 B2 F3 33(2) 3_565 . . 2_665 ?
F3 F4 B2 F3 -102(3) 3_565 . . 14_455 ?
F3 F4 B2 F3 97(2) . . . 14_455 ?
F4 F4 B2 F3 132(3) 2_665 . . 14_455 ?
F4 F4 B2 F3 -147(2) 3_565 . . 14_455 ?
F4 F3 B2 F4 59(6) 2_665 . . 13_565 ?
F4 F3 B2 F4 180.002(4) . . . 13_565 ?
F4 F3 B2 F4 -66(3) 15 . . 13_565 ?
F4 F3 B2 F4 180.003(9) 2_665 . . 14_455 ?
F4 F3 B2 F4 -59(6) . . . 14_455 ?
F4 F3 B2 F4 55(4) 15 . . 14_455 ?
F4 F3 B2 F4 -121(6) 2_665 . . . ?
F4 F3 B2 F4 114(3) 15 . . . ?
F4 F3 B2 F4 121(6) . . . 2_665 ?
F4 F3 B2 F4 -125(4) 15 . . 2_665 ?
F4 F3 B2 F4 -55(4) 2_665 . . 3_565 ?
F4 F3 B2 F4 66(3) . . . 3_565 ?
F4 F3 B2 F4 179.996(6) 15 . . 3_565 ?
F4 F3 B2 F4 125(4) 2_665 . . 15 ?
F4 F3 B2 F4 -114(3) . . . 15 ?
F4 F3 B2 F3 71(3) 2_665 . . 15 ?
F4 F3 B2 F3 -168(3) . . . 15 ?
F4 F3 B2 F3 -53(2) 15 . . 15 ?
F4 F3 B2 F3 -109(3) 2_665 . . 3_565 ?
F4 F3 B2 F3 12(3) . . . 3_565 ?
F4 F3 B2 F3 127(2) 15 . . 3_565 ?
F4 F3 B2 F3 -15(4) 2_665 . . 2_665 ?
F4 F3 B2 F3 106(2) . . . 2_665 ?
F4 F3 B2 F3 -140(2) 15 . . 2_665 ?
F4 F3 B2 F3 165(4) 2_665 . . 14_455 ?
F4 F3 B2 F3 -74(2) . . . 14_455 ?
F4 F3 B2 F3 40(2) 15 . . 14_455 ?
O4 F5 B3 F8 -81.2(13) . . . . ?
O4 F5 B3 F6 152.6(13) . . . . ?
O4 F5 B3 F7 36.0(11) . . . . ?
O4 F7 B3 F8 83.8(12) . . . . ?
O4 F7 B3 F6 -151.1(13) . . . . ?
O4 F7 B3 F5 -36.3(11) . . . . ?
F7 O4 B3 F8 -108.2(9) . . . . ?
F5 O4 B3 F8 113.2(9) . . . . ?
F7 O4 B3 F6 72(3) . . . . ?
F5 O4 B3 F6 -67(3) . . . . ?
F7 O4 B3 F5 138.6(12) . . . . ?
F5 O4 B3 F7 -138.6(12) . . . . ?
